data_4102185
loop_
_publ_author_name
'Olivier Mentr\'e'
'Houria Kabbour'
'Ghislaine Ehora'
'Gr\'egory Tricot'
'Sylvie Daviero-Minaud'
'Myung-Hwan Whangbo'

_publ_section_title
;
 Anion-Vacancy-Induced Magneto-Crystalline Anisotropy in Fluorine-Doped
 hexagonal Cobaltites
;
_journal_name_full 'Journal of the American Chemical Society'
_journal_page_first 4865
_journal_page_last 4875
_journal_paper_doi 10.1021/ja100170m
_journal_volume 132
_journal_year 2010
_chemical_formula_sum 'Ba0.417 Co0.417 F0.083 O1.083'
_chemical_formula_weight 100.7
_chemical_name_systematic ' ?'
_space_group_IT_number 194
_symmetry_cell_setting hexagonal
_symmetry_space_group_name_Hall '-P 6c 2c'
_symmetry_space_group_name_H-M 'P 63/m m c'
_cell_angle_alpha 90
_cell_angle_beta 90
_cell_angle_gamma 120
_cell_formula_units_Z 24
_cell_length_a 5.710(2)
_cell_length_b 5.710(2)
_cell_length_c 23.925(10)
_cell_volume 675.5(4)
_computing_publication_material 'Jana2000 (Petricek, Dusek & Palatinus, 2000)'
_computing_structure_refinement 'Jana2000 (Petricek, Dusek & Palatinus, 2000)'
_diffrn_ambient_temperature 293
_diffrn_measured_fraction_theta_full 0.97
_diffrn_radiation_type 'Mo K\a'
_diffrn_radiation_wavelength 0.71073
_diffrn_reflns_av_R_equivalents 0.0358
_diffrn_reflns_av_sigmaI/netI 0.0160
_diffrn_reflns_limit_h_max 5
_diffrn_reflns_limit_h_min -7
_diffrn_reflns_limit_k_max 6
_diffrn_reflns_limit_k_min -7
_diffrn_reflns_limit_l_max 30
_diffrn_reflns_limit_l_min -24
_diffrn_reflns_number 4718
_diffrn_reflns_theta_full 28.60
_diffrn_reflns_theta_max 28.60
_diffrn_reflns_theta_min 3.41
_exptl_absorpt_coefficient_mu 20.375
_exptl_absorpt_correction_T_max 1.000
_exptl_absorpt_correction_T_min 1.000
_exptl_absorpt_correction_type none
_exptl_crystal_density_diffrn 5.941
_exptl_crystal_F_000 1051
_refine_diff_density_max 1.71
_refine_diff_density_min -1.25
_refine_ls_extinction_coef 0.0489(29)
_refine_ls_extinction_method 'B-C type 1 Gaussian isotropic (Becker & Coppens, 1974)'
_refine_ls_goodness_of_fit_gt 2.94
_refine_ls_goodness_of_fit_ref 2.74
_refine_ls_number_parameters 38
_refine_ls_number_reflns 379
_refine_ls_R_factor_all 0.0328
_refine_ls_R_factor_gt 0.0220
_refine_ls_shift/su_max 0.0152
_refine_ls_shift/su_mean 0.0035
_refine_ls_structure_factor_coef F
_refine_ls_weighting_details w=1/(\s^2^(F)+0.000001F^2^)
_refine_ls_weighting_scheme sigma
_refine_ls_wR_factor_gt 0.0221
_refine_ls_wR_factor_ref 0.0230
_reflns_number_gt 312
_reflns_number_total 379
_reflns_threshold_expression I>3\s(I)
_cod_data_source_file ja100170m_si_003.cif
_cod_data_source_block (I)
_cod_original_cell_volume 675.6(5)
_cod_original_sg_symbol_Hall '-P 6c;-2c'
_cod_database_code 4102185

loop_
_symmetry_equiv_pos_site_id
_symmetry_equiv_pos_as_xyz
1 x,y,z
2 x-y,x,1/2+z
3 y,x,1/2+z
4 -y,x-y,z
5 -x+y,y,z
6 -x,-y,1/2+z
7 -x,-x+y,1/2+z
8 -x+y,-x,z
9 -y,-x,z
10 y,-x+y,1/2+z
11 x-y,-y,1/2+z
12 x,x-y,z
13 -x,-y,-z
14 -x+y,-x,1/2-z
15 -y,-x,1/2-z
16 y,-x+y,-z
17 x-y,-y,-z
18 x,y,1/2-z
19 x,x-y,1/2-z
20 x-y,x,-z
21 y,x,-z
22 -y,x-y,1/2-z
23 -x+y,y,1/2-z
24 -x,-x+y,-z

loop_
_atom_site_label
_atom_site_type_symbol
_atom_site_fract_x
_atom_site_fract_y
_atom_site_fract_z
_atom_site_adp_type
_atom_site_U_iso_or_equiv
_atom_site_symmetry_multiplicity
_atom_site_occupancy
_atom_site_calc_flag
Ba1 Ba 0 0 0.25 Uani 0.0372(3) 2 1 d
Ba2 Ba 0.333333 0.666667 1.13749(3) Uani 0.0235(2) 4 1 d
Ba3 Ba 0.666667 0.333333 1.04182(3) Uani 0.0247(2) 4 1 d
Co1 Co 0 0 1.10530(6) Uani 0.0176(4) 4 1 d
Co2 Co 0 0 1 Uani 0.0146(5) 2 1 d
Co3 Co 0.666667 0.333333 1.17926(6) Uani 0.0193(4) 4 1 d
O1 O 0.8378(4) 0.6756(8) 1.1506(2) Uani 0.0312(18) 12 1 d
O2 O 0.1480(4) -0.1480(4) 1.05005(18) Uani 0.0295(18) 12 1 d
O3 O -1.201(5) -0.600(2) 0.25 Uani 0.061(14) 6 0.3333 d
F F 0.370(3) 0.740(7) 1.25 Uani 0.051(15) 6 0.2535 d

loop_
_atom_site_aniso_label
_atom_site_aniso_type_symbol
_atom_site_aniso_U_11
_atom_site_aniso_U_22
_atom_site_aniso_U_33
_atom_site_aniso_U_12
_atom_site_aniso_U_13
_atom_site_aniso_U_23
Ba1 Ba 0.0456(4) 0.0456(4) 0.0204(6) 0.0228(2) 0 0
Ba2 Ba 0.0213(2) 0.0213(2) 0.0280(5) 0.01065(12) 0 0
Ba3 Ba 0.0244(3) 0.0244(3) 0.0254(5) 0.01220(13) 0 0
Co1 Co 0.0169(4) 0.0169(4) 0.0192(8) 0.0084(2) 0 0
Co2 Co 0.0154(5) 0.0154(5) 0.0130(11) 0.0077(3) 0 0
Co3 Co 0.0188(4) 0.0188(4) 0.0202(9) 0.0094(2) 0 0
O1 O 0.0283(18) 0.018(2) 0.044(3) 0.0088(11) 0.0055(11) 0.011(2)
O2 O 0.0354(19) 0.0354(19) 0.022(3) 0.021(2) -0.0006(10) 0.0006(10)
O3 O 0.13(3) 0.054(11) 0.027(13) 0.064(13) 0 0
F F 0.067(18) 0.05(3) 0.033(12) 0.023(13) 0 0

loop_
_atom_type_symbol
_atom_type_scat_dispersion_real
_atom_type_scat_dispersion_imag
_atom_type_scat_source
_atom_type_scat_Cromer_Mann_a1
_atom_type_scat_Cromer_Mann_b1
_atom_type_scat_Cromer_Mann_a2
_atom_type_scat_Cromer_Mann_b2
_atom_type_scat_Cromer_Mann_a3
_atom_type_scat_Cromer_Mann_b3
_atom_type_scat_Cromer_Mann_a4
_atom_type_scat_Cromer_Mann_b4
_atom_type_scat_Cromer_Mann_c
O 0.011 0.006 'International Tables Vol C Tables  4.2.6.8 and 6.1.1.4' 3.0485 13.2771 2.2868 5.7011 1.5463 0.3239 0.867 32.908901 0.2508
F 0.017 0.010 'International Tables Vol C Tables  4.2.6.8 and 6.1.1.4' 3.5392 10.2825 2.6412 4.2944 1.517 0.2615 1.0243 26.1476 0.2776
Co 0.349 0.972 'International Tables Vol C Tables  4.2.6.8 and 6.1.1.4' 12.2841 4.2791 7.3409 0.2784 4.0034 13.5359 2.3488 71.169197 1.0118
Ba -0.324 2.282 'International Tables Vol C Tables  4.2.6.8 and 6.1.1.4' 20.3361 3.216 19.297001 0.2756 10.888 20.2073 2.6959 167.201996 2.7731

loop_
_geom_bond_atom_site_label_1
_geom_bond_atom_site_label_2
_geom_bond_site_symmetry_2
_geom_bond_distance
_geom_bond_publ_flag
Ba1 O1 1_444 2.869(5) yes
Ba1 O1 14_566 2.869(5) yes
Ba1 O1 15_666 2.869(5) yes
Ba1 O1 4_654 2.869(5) yes
Ba1 O1 18_446 2.869(5) yes
Ba1 O1 8_564 2.869(5) yes
Ba2 O1 1_455 2.873(3) yes
Ba2 O1 . 2.873(3) yes
Ba2 O1 4_655 2.873(6) yes
Ba2 O1 4_665 2.873(6) yes
Ba2 O1 8_565 2.873(3) yes
Ba2 O1 8_675 2.873(3) yes
Ba2 O2 1_565 2.782(4) yes
Ba2 O2 4_555 2.782(4) yes
Ba2 O2 5_665 2.782(4) yes
Ba2 F . 2.716(5) yes
Ba2 F 14_567 2.716(6) yes
Ba2 F 15_667 2.716(5) yes
Ba3 O2 . 2.8679(16) yes
Ba3 O2 1_665 2.8679(16) yes
Ba3 O2 13_657 2.862(4) yes
Ba3 O2 4_555 2.868(3) yes
Ba3 O2 4_655 2.868(3) yes
Ba3 O2 16_667 2.862(4) yes
Ba3 O2 5_655 2.868(3) yes
Ba3 O2 5_665 2.868(3) yes
Ba3 O2 17_557 2.862(4) yes
Co1 Co2 . 2.5193(14) yes
Co1 O1 1_445 1.936(4) yes
Co1 O1 4_655 1.936(4) yes
Co1 O1 8_565 1.936(5) yes
Co1 O2 . 1.972(4) yes
Co1 O2 4_555 1.972(4) yes
Co1 O2 5_555 1.972(4) yes
Co2 O2 . 1.891(4) yes
Co2 O2 13_557 1.891(4) yes
Co2 O2 4_555 1.891(4) yes
Co2 O2 16_557 1.891(4) yes
Co2 O2 5_555 1.891(4) yes
Co2 O2 17_557 1.891(4) yes
Co3 O1 . 1.826(4) yes
Co3 O1 4_655 1.826(4) yes
Co3 O1 8_665 1.826(5) yes
Co3 O3 1_766 1.815(8) yes
Co3 O3 14_546 1.815(8) yes
Co3 O3 4_566 1.815(10) yes
O1 O1 4_655 2.931(4) yes
O1 O1 4_765 2.779(4) yes
O1 O1 8_665 2.931(6) yes
O1 O1 8_675 2.779(6) yes
O1 O2 1_665 2.856(6) yes
O1 O2 5_665 2.856(6) yes
O1 O3 1_766 2.800(10) yes
O1 O3 4_566 2.800(11) yes
O2 O2 4_555 2.535(4) yes
O2 O2 16_557 2.807(5) yes
O2 O2 5_555 2.535(4) yes
O2 O2 17_557 2.807(5) yes
O3 O3 14_335 1.14(2) yes
O3 O3 4_355 1.14(3) yes
O3 F 1_444 2.84(3) yes
O3 F 14_456 2.84(5) yes
O3 F 15_556 2.28(4) yes
F F 14_567 0.63(5) yes
F F 15_667 0.63(3) yes
